data_7064236
loop_
_publ_author_name
'Pandey, Sharmila'
'Mukhopadhyay, Narottam'
'Lloret, Francesc'
'Mukherjee, Rabindranath'

_publ_section_title
;
 Hetero-bimetallic complexes of pyridine-/pyrazine-2-carboxamide ligands:
 synthesis, structure, redox properties and magnetism
;
_journal_issue 6
_journal_name_full 'New Journal of Chemistry'
_journal_page_first 2721
_journal_page_last 2731
_journal_paper_doi 10.1039/D5NJ03831F
_journal_volume 50
_journal_year 2026
_chemical_formula_moiety 'C33 H27 Cl N12 Ni O3 Zn, H2 O'
_chemical_formula_sum 'C33 H29 Cl N12 Ni O4 Zn'
_chemical_formula_weight 817.21
_space_group_crystal_system orthorhombic
_space_group_IT_number 61
_space_group_name_Hall '-P 2ac 2ab'
_space_group_name_H-M_alt 'P b c a'
_atom_sites_solution_hydrogens mixed
_audit_creation_date 2025-12-14
_audit_creation_method
;
Olex2 1.5
(compiled 2025.07.13 svn.rb7424aed for OlexSys, GUI svn.r7314)
;
_audit_update_record
;
2025-12-14 deposited with the CCDC.	2025-12-23 downloaded from the CCDC.
;
_cell_angle_alpha 90
_cell_angle_beta 90
_cell_angle_gamma 90
_cell_formula_units_Z 8
_cell_length_a 18.385(5)
_cell_length_b 16.393(5)
_cell_length_c 22.388(5)
_cell_measurement_reflns_used 5964
_cell_measurement_temperature 100(2)
_cell_measurement_theta_max 28.32
_cell_measurement_theta_min 2.22
_cell_volume 6747(3)
_computing_cell_refinement 'Bruker SMART'
_computing_data_collection 'Bruker SMART APEX'
_computing_data_reduction 'Bruker SAINT PLUS'
_computing_molecular_graphics 'Olex2 1.5 (Dolomanov et al., 2009)'
_computing_publication_material 'Olex2 1.5 (Dolomanov et al., 2009)'
_computing_structure_refinement 'SHELXL 2018/3 (Sheldrick, 2015)'
_computing_structure_solution 'SIR97(Altomare, et. al. 1999)'
_diffrn_ambient_temperature 100.15
_diffrn_detector_area_resol_mean 8
_diffrn_measured_fraction_theta_full 0.999
_diffrn_measured_fraction_theta_max 0.999
_diffrn_measurement_device_type 'Bruker SMART APEX CCD area detector'
_diffrn_measurement_method '\w and \f scans'
_diffrn_radiation_monochromator graphite
_diffrn_radiation_type MoK\a
_diffrn_radiation_wavelength 0.71069
_diffrn_reflns_av_R_equivalents 0.0580
_diffrn_reflns_av_unetI/netI 0.0419
_diffrn_reflns_Laue_measured_fraction_full 0.999
_diffrn_reflns_Laue_measured_fraction_max 0.999
_diffrn_reflns_limit_h_max 19
_diffrn_reflns_limit_h_min -21
_diffrn_reflns_limit_k_max 19
_diffrn_reflns_limit_k_min -19
_diffrn_reflns_limit_l_max 26
_diffrn_reflns_limit_l_min -21
_diffrn_reflns_number 33345
_diffrn_reflns_point_group_measured_fraction_full 0.999
_diffrn_reflns_point_group_measured_fraction_max 0.999
_diffrn_reflns_theta_full 25.025
_diffrn_reflns_theta_max 25.025
_diffrn_reflns_theta_min 2.215
_diffrn_source 'sealed tube'
_exptl_absorpt_coefficient_mu 1.407
_exptl_absorpt_correction_T_max 0.7661
_exptl_absorpt_correction_T_min 0.7661
_exptl_absorpt_correction_type empirical
_exptl_absorpt_process_details SADABS
_exptl_crystal_colour brown
_exptl_crystal_colour_primary brown
_exptl_crystal_density_diffrn 1.609
_exptl_crystal_density_method 'not measured'
_exptl_crystal_description block
_exptl_crystal_F_000 3344
_exptl_crystal_size_max 0.2
_exptl_crystal_size_mid 0.2
_exptl_crystal_size_min 0.2
_refine_diff_density_max 0.829
_refine_diff_density_min -0.332
_refine_diff_density_rms 0.089
_refine_ls_extinction_method none
_refine_ls_goodness_of_fit_ref 1.041
_refine_ls_hydrogen_treatment constr
_refine_ls_matrix_type full
_refine_ls_number_parameters 475
_refine_ls_number_reflns 5960
_refine_ls_number_restraints 0
_refine_ls_restrained_S_all 1.041
_refine_ls_R_factor_all 0.0564
_refine_ls_R_factor_gt 0.0397
_refine_ls_shift/su_max 0.001
_refine_ls_shift/su_mean 0.000
_refine_ls_structure_factor_coef Fsqd
_refine_ls_weighting_details 'w=1/[\s^2^(Fo^2^)+(0.0482P)^2^+4.8047P] where P=(Fo^2^+2Fc^2^)/3'
_refine_ls_weighting_scheme calc
_refine_ls_wR_factor_gt 0.0923
_refine_ls_wR_factor_ref 0.1023
_reflns_Friedel_coverage 0.000
_reflns_number_gt 4638
_reflns_number_total 5960
_reflns_threshold_expression 'I > 2\s(I)'
_cod_data_source_file d5nj03831f2.cif
_cod_data_source_block 12sepb
_cod_database_code 7064236
_shelx_shelxl_version_number 2018/3
_shelx_space_group_comment
;
The symmetry employed for this shelxl refinement is uniquely defined
by the following loop, which should always be used as a source of
symmetry information in preference to the above space-group names.
They are only intended as comments.
;
_shelx_estimated_absorpt_t_max 0.766
_shelx_estimated_absorpt_t_min 0.766
_olex2_refinement_description
;
1. Fixed Uiso
 At 1.2 times of:
  All C(H) groups
 At 1.5 times of:
  All C(H,H,H) groups, All O(H,H) groups
2.a Free rotating group:
 O4(H4A,H4B)
2.b Aromatic/amide H refined with riding coordinates:
 C1(H1), C2(H2), C3(H3), C7(H7), C10(H10), C11(H11), C12(H12), C13(H13),
 C14(H14), C18(H18), C21(H21), C22(H22), C23(H23), C24(H24), C25(H25), C29(H29),
  C32(H32), C33(H33)
2.c Idealised Me refined as rotating group:
 C9(H9A,H9B,H9C), C20(H20A,H20B,H20C), C31(H31A,H31B,H31C)
;
_olex2_submission_special_instructions 'No special instructions were received'

loop_
_space_group_symop_operation_xyz
'x, y, z'
'-x+1/2, -y, z+1/2'
'x+1/2, -y+1/2, -z'
'-x, y+1/2, -z+1/2'
'-x, -y, -z'
'x-1/2, y, -z-1/2'
'-x-1/2, y-1/2, z'
'x, -y-1/2, z-1/2'

loop_
_atom_site_label
_atom_site_type_symbol
_atom_site_fract_x
_atom_site_fract_y
_atom_site_fract_z
_atom_site_U_iso_or_equiv
_atom_site_adp_type
_atom_site_occupancy
_atom_site_site_symmetry_order
_atom_site_calc_flag
_atom_site_refinement_flags_posn
_atom_site_refinement_flags_adp
_atom_site_refinement_flags_occupancy
_atom_site_disorder_assembly
_atom_site_disorder_group
Zn Zn 0.00166(2) 0.26659(2) 0.74280(2) 0.02056(12) Uani 1 1 d . . . . .
Ni Ni -0.01901(2) 0.24634(2) 0.58447(2) 0.01736(12) Uani 1 1 d . . . . .
Cl Cl 0.01109(5) 0.28108(5) 0.84324(4) 0.0268(2) Uani 1 1 d . . . . .
O1 O 0.09095(13) 0.03425(13) 0.62697(11) 0.0292(6) Uani 1 1 d . . . . .
O2 O -0.22768(12) 0.28707(14) 0.64769(10) 0.0268(5) Uani 1 1 d . . . . .
O3 O 0.12171(14) 0.43705(14) 0.62155(10) 0.0343(6) Uani 1 1 d . . . . .
N1 N -0.05104(14) 0.13219(15) 0.54918(11) 0.0191(6) Uani 1 1 d . . . . .
N2 N -0.10314(15) -0.02784(16) 0.53949(13) 0.0285(7) Uani 1 1 d . . . . .
N3 N 0.04904(13) 0.16772(15) 0.63121(11) 0.0186(6) Uani 1 1 d . . . . .
N4 N 0.10159(15) 0.23584(15) 0.71212(12) 0.0207(6) Uani 1 1 d . . . . .
N5 N -0.09303(14) 0.31866(15) 0.53724(12) 0.0216(6) Uani 1 1 d . . . . .
N6 N -0.19027(17) 0.43995(17) 0.50110(14) 0.0318(7) Uani 1 1 d . . . . .
N7 N -0.10885(14) 0.23985(15) 0.63955(12) 0.0187(6) Uani 1 1 d . . . . .
N8 N -0.07223(14) 0.17782(15) 0.72860(11) 0.0200(6) Uani 1 1 d . . . . .
N9 N 0.07048(14) 0.27054(15) 0.52878(12) 0.0197(6) Uani 1 1 d . . . . .
N10 N 0.20628(15) 0.30317(18) 0.47809(13) 0.0303(7) Uani 1 1 d . . . . .
N11 N 0.02109(15) 0.35249(15) 0.62150(12) 0.0214(6) Uani 1 1 d . . . . .
N12 N -0.03110(15) 0.37856(16) 0.71544(12) 0.0241(6) Uani 1 1 d . . . . .
C1 C -0.10839(18) 0.1140(2) 0.51525(15) 0.0243(8) Uani 1 1 d . . . . .
H1 H -0.132063 0.156255 0.493638 0.029 Uiso 1 1 calc R U . . .
C2 C -0.13432(19) 0.0343(2) 0.51084(16) 0.0279(8) Uani 1 1 d . . . . .
H2 H -0.175668 0.023936 0.486557 0.033 Uiso 1 1 calc R U . . .
C3 C -0.04403(18) -0.00949(19) 0.57218(15) 0.0238(7) Uani 1 1 d . . . . .
H3 H -0.019294 -0.052196 0.592435 0.029 Uiso 1 1 calc R U . . .
C4 C -0.01771(17) 0.07001(19) 0.57743(14) 0.0189(7) Uani 1 1 d . . . . .
C5 C 0.04776(18) 0.08980(19) 0.61451(14) 0.0213(7) Uani 1 1 d . . . . .
C6 C 0.11146(17) 0.19501(18) 0.66090(14) 0.0206(7) Uani 1 1 d . . . . .
C7 C 0.18025(17) 0.18793(19) 0.63578(15) 0.0233(7) Uani 1 1 d . . . . .
H7 H 0.186062 0.158115 0.599705 0.028 Uiso 1 1 calc R U . . .
C8 C 0.24085(18) 0.2236(2) 0.66236(16) 0.0276(8) Uani 1 1 d . . . . .
C9 C 0.31362(19) 0.2233(3) 0.63286(19) 0.0399(10) Uani 1 1 d . . . . .
H9A H 0.343862 0.266634 0.649944 0.060 Uiso 1 1 calc R U . . .
H9B H 0.307652 0.232604 0.589906 0.060 Uiso 1 1 calc R U . . .
H9C H 0.337158 0.170378 0.639369 0.060 Uiso 1 1 calc R U . . .
C10 C 0.22950(19) 0.2623(2) 0.71715(16) 0.0283(8) Uani 1 1 d . . . . .
H10 H 0.269295 0.285558 0.738202 0.034 Uiso 1 1 calc R U . . .
C11 C 0.16059(18) 0.26660(19) 0.74040(15) 0.0227(7) Uani 1 1 d . . . . .
H11 H 0.153979 0.292315 0.778035 0.027 Uiso 1 1 calc R U . . .
C12 C -0.08121(19) 0.36332(19) 0.48834(15) 0.0257(8) Uani 1 1 d . . . . .
H12 H -0.038717 0.353767 0.465232 0.031 Uiso 1 1 calc R U . . .
C13 C -0.12953(19) 0.4231(2) 0.47068(16) 0.0302(8) Uani 1 1 d . . . . .
H13 H -0.119209 0.453509 0.435550 0.036 Uiso 1 1 calc R U . . .
C14 C -0.20189(19) 0.3945(2) 0.54948(15) 0.0277(8) Uani 1 1 d . . . . .
H14 H -0.244917 0.403515 0.572048 0.033 Uiso 1 1 calc R U . . .
C15 C -0.15336(17) 0.33420(18) 0.56843(14) 0.0201(7) Uani 1 1 d . . . . .
C16 C -0.16752(17) 0.28320(19) 0.62347(14) 0.0211(7) Uani 1 1 d . . . . .
C17 C -0.11751(17) 0.17718(18) 0.68090(14) 0.0198(7) Uani 1 1 d . . . . .
C18 C -0.16425(17) 0.11179(19) 0.67099(14) 0.0216(7) Uani 1 1 d . . . . .
H18 H -0.196857 0.113230 0.638094 0.026 Uiso 1 1 calc R U . . .
C19 C -0.16379(18) 0.0449(2) 0.70841(15) 0.0241(8) Uani 1 1 d . . . . .
C20 C -0.2087(2) -0.0295(2) 0.69484(17) 0.0327(9) Uani 1 1 d . . . . .
H20A H -0.250007 -0.014103 0.669524 0.049 Uiso 1 1 calc R U . . .
H20B H -0.226800 -0.053078 0.732230 0.049 Uiso 1 1 calc R U . . .
H20C H -0.178714 -0.069791 0.673916 0.049 Uiso 1 1 calc R U . . .
C21 C -0.11695(19) 0.0462(2) 0.75719(16) 0.0281(8) Uani 1 1 d . . . . .
H21 H -0.115348 0.001501 0.784181 0.034 Uiso 1 1 calc R U . . .
C22 C -0.07315(18) 0.1128(2) 0.76576(15) 0.0247(8) Uani 1 1 d . . . . .
H22 H -0.041841 0.113278 0.799515 0.030 Uiso 1 1 calc R U . . .
C23 C 0.09409(18) 0.22992(18) 0.48123(14) 0.0212(7) Uani 1 1 d . . . . .
H23 H 0.064412 0.188472 0.464337 0.025 Uiso 1 1 calc R U . . .
C24 C 0.16118(18) 0.2468(2) 0.45575(15) 0.0249(8) Uani 1 1 d . . . . .
H24 H 0.175655 0.217274 0.421219 0.030 Uiso 1 1 calc R U . . .
C25 C 0.18167(19) 0.3437(2) 0.52604(15) 0.0291(8) Uani 1 1 d . . . . .
H25 H 0.211944 0.384224 0.543491 0.035 Uiso 1 1 calc R U . . .
C26 C 0.11458(18) 0.32936(18) 0.55106(14) 0.0213(7) Uani 1 1 d . . . . .
C27 C 0.08527(19) 0.37794(19) 0.60225(14) 0.0245(8) Uani 1 1 d . . . . .
C28 C -0.01822(18) 0.4042(2) 0.65939(15) 0.0238(8) Uani 1 1 d . . . . .
C29 C -0.04879(19) 0.47597(19) 0.63788(15) 0.0255(8) Uani 1 1 d . . . . .
H29 H -0.039445 0.492549 0.597949 0.031 Uiso 1 1 calc R U . . .
C30 C -0.09264(19) 0.52343(19) 0.67400(16) 0.0268(8) Uani 1 1 d . . . . .
C31 C -0.1289(2) 0.5996(2) 0.65030(18) 0.0348(9) Uani 1 1 d . . . . .
H31A H -0.092269 0.642410 0.644782 0.052 Uiso 1 1 calc R U . . .
H31B H -0.165701 0.618250 0.678845 0.052 Uiso 1 1 calc R U . . .
H31C H -0.152116 0.587543 0.611915 0.052 Uiso 1 1 calc R U . . .
C32 C -0.1021(2) 0.4984(2) 0.73280(16) 0.0301(8) Uani 1 1 d . . . . .
H32 H -0.129467 0.530961 0.759756 0.036 Uiso 1 1 calc R U . . .
C33 C -0.07168(19) 0.4260(2) 0.75190(16) 0.0280(8) Uani 1 1 d . . . . .
H33 H -0.079499 0.408939 0.791945 0.034 Uiso 1 1 calc R U . . .
O4 O 0.2863(2) 0.4304(2) 0.63577(19) 0.0815(13) Uani 1 1 d G . . . .
H4A H 0.322022 0.430129 0.610240 0.122 Uiso 1 1 d G U . . .
H4B H 0.253928 0.462376 0.619832 0.122 Uiso 1 1 d G U . . .

loop_
_atom_site_aniso_label
_atom_site_aniso_U_11
_atom_site_aniso_U_22
_atom_site_aniso_U_33
_atom_site_aniso_U_23
_atom_site_aniso_U_13
_atom_site_aniso_U_12
Zn 0.0262(2) 0.0180(2) 0.0174(2) -0.00021(15) -0.00249(15) 0.00168(15)
Ni 0.0228(2) 0.0129(2) 0.0164(2) 0.00041(16) -0.00224(16) 0.00011(16)
Cl 0.0318(5) 0.0307(5) 0.0178(4) -0.0024(3) -0.0033(3) 0.0053(4)
O1 0.0379(14) 0.0168(12) 0.0329(15) -0.0002(10) -0.0101(11) 0.0074(11)
O2 0.0277(13) 0.0316(13) 0.0211(13) 0.0013(10) 0.0010(10) 0.0062(11)
O3 0.0557(17) 0.0244(13) 0.0228(14) -0.0033(11) 0.0018(12) -0.0196(12)
N1 0.0223(15) 0.0163(13) 0.0187(15) -0.0007(11) -0.0003(11) 0.0008(11)
N2 0.0292(16) 0.0221(15) 0.0342(18) -0.0048(13) -0.0028(14) -0.0003(13)
N3 0.0235(15) 0.0156(14) 0.0168(14) -0.0022(11) -0.0015(11) 0.0013(11)
N4 0.0268(15) 0.0165(14) 0.0186(15) 0.0002(11) -0.0040(12) 0.0004(11)
N5 0.0272(16) 0.0169(14) 0.0206(15) -0.0006(11) -0.0057(12) -0.0010(11)
N6 0.0410(19) 0.0234(16) 0.0308(18) 0.0077(13) -0.0079(15) 0.0024(14)
N7 0.0209(14) 0.0179(14) 0.0173(14) 0.0019(11) -0.0024(11) 0.0000(11)
N8 0.0241(15) 0.0183(14) 0.0176(14) 0.0008(11) -0.0003(11) 0.0015(11)
N9 0.0272(15) 0.0151(13) 0.0168(14) 0.0015(11) -0.0038(11) 0.0009(11)
N10 0.0324(17) 0.0316(17) 0.0268(17) -0.0006(14) 0.0004(13) -0.0075(14)
N11 0.0352(17) 0.0134(13) 0.0156(14) -0.0016(11) -0.0017(12) 0.0008(12)
N12 0.0322(16) 0.0181(14) 0.0220(16) -0.0036(12) -0.0032(12) 0.0012(12)
C1 0.0250(18) 0.0218(18) 0.0259(19) -0.0006(14) -0.0032(15) 0.0036(14)
C2 0.0261(19) 0.0253(19) 0.032(2) -0.0062(15) -0.0056(15) 0.0004(15)
C3 0.0296(19) 0.0154(17) 0.0264(19) -0.0004(14) 0.0021(15) -0.0005(14)
C4 0.0241(18) 0.0177(16) 0.0150(17) 0.0002(13) -0.0002(13) 0.0018(13)
C5 0.0280(18) 0.0188(17) 0.0171(17) 0.0022(14) -0.0003(14) -0.0011(14)
C6 0.0267(18) 0.0123(16) 0.0229(18) 0.0029(13) -0.0041(14) 0.0010(13)
C7 0.0314(19) 0.0201(17) 0.0182(18) 0.0005(14) -0.0022(14) 0.0046(14)
C8 0.0258(19) 0.0258(19) 0.031(2) -0.0004(16) -0.0064(15) 0.0026(15)
C9 0.0213(19) 0.056(3) 0.042(2) -0.010(2) -0.0019(17) 0.0015(18)
C10 0.0270(19) 0.031(2) 0.027(2) -0.0017(16) -0.0092(15) 0.0006(15)
C11 0.0283(19) 0.0184(17) 0.0212(19) -0.0015(14) -0.0066(14) 0.0003(14)
C12 0.031(2) 0.0227(18) 0.0233(19) 0.0039(15) -0.0043(15) -0.0026(15)
C13 0.036(2) 0.0263(19) 0.028(2) 0.0077(16) -0.0055(16) -0.0017(16)
C14 0.034(2) 0.0215(18) 0.028(2) 0.0000(15) -0.0032(15) 0.0041(15)
C15 0.0267(18) 0.0144(16) 0.0193(17) 0.0010(13) -0.0066(14) -0.0007(13)
C16 0.0269(19) 0.0172(17) 0.0191(18) -0.0038(13) -0.0042(14) 0.0014(14)
C17 0.0216(17) 0.0171(17) 0.0207(17) -0.0019(13) 0.0007(13) 0.0039(13)
C18 0.0258(18) 0.0196(17) 0.0193(18) -0.0029(14) 0.0002(14) 0.0019(14)
C19 0.0236(18) 0.0214(17) 0.027(2) 0.0000(15) 0.0058(15) 0.0018(14)
C20 0.039(2) 0.0234(19) 0.036(2) 0.0041(16) 0.0014(17) -0.0058(16)
C21 0.035(2) 0.0199(18) 0.029(2) 0.0070(15) 0.0025(16) 0.0020(15)
C22 0.0290(19) 0.0268(19) 0.0181(18) 0.0058(14) -0.0035(14) 0.0047(15)
C23 0.0293(19) 0.0155(16) 0.0189(17) 0.0012(13) -0.0045(14) 0.0010(13)
C24 0.0296(19) 0.0228(18) 0.0224(19) 0.0009(14) 0.0012(14) 0.0021(15)
C25 0.037(2) 0.0278(19) 0.0225(19) 0.0017(15) -0.0029(16) -0.0109(16)
C26 0.0294(19) 0.0150(16) 0.0195(17) 0.0038(13) -0.0021(14) -0.0048(14)
C27 0.041(2) 0.0168(17) 0.0153(17) 0.0039(13) -0.0024(15) -0.0056(15)
C28 0.0302(19) 0.0177(17) 0.0235(19) -0.0022(14) -0.0060(15) -0.0047(14)
C29 0.035(2) 0.0182(17) 0.0233(19) -0.0012(14) -0.0083(15) -0.0035(15)
C30 0.031(2) 0.0155(17) 0.033(2) -0.0038(15) -0.0105(16) -0.0021(14)
C31 0.040(2) 0.0182(18) 0.047(2) -0.0022(17) -0.0128(18) 0.0019(16)
C32 0.034(2) 0.0244(19) 0.032(2) -0.0098(16) -0.0061(17) 0.0078(16)
C33 0.035(2) 0.0263(19) 0.0234(19) -0.0050(15) -0.0040(15) 0.0043(15)
O4 0.068(2) 0.057(2) 0.119(3) 0.033(2) -0.054(2) -0.0311(19)

loop_
_atom_type_symbol
_atom_type_description
_atom_type_scat_dispersion_real
_atom_type_scat_dispersion_imag
_atom_type_scat_source
C C 0.0033 0.0016 'International Tables Vol C Tables 4.2.6.8 and 6.1.1.4'
H H 0.0000 0.0000 'International Tables Vol C Tables 4.2.6.8 and 6.1.1.4'
Cl Cl 0.1484 0.1585 'International Tables Vol C Tables 4.2.6.8 and 6.1.1.4'
N N 0.0061 0.0033 'International Tables Vol C Tables 4.2.6.8 and 6.1.1.4'
Ni Ni 0.3393 1.1124 'International Tables Vol C Tables 4.2.6.8 and 6.1.1.4'
O O 0.0106 0.0060 'International Tables Vol C Tables 4.2.6.8 and 6.1.1.4'
Zn Zn 0.2839 1.4301 'International Tables Vol C Tables 4.2.6.8 and 6.1.1.4'

loop_
_geom_angle_atom_site_label_1
_geom_angle_atom_site_label_2
_geom_angle_atom_site_label_3
_geom_angle
_geom_angle_site_symmetry_1
_geom_angle_site_symmetry_3
_geom_angle_publ_flag
N4 Zn Cl 107.04(8) . . ?
N4 Zn N12 113.11(11) . . ?
N8 Zn Cl 106.47(8) . . ?
N8 Zn N4 112.22(10) . . ?
N8 Zn N12 113.95(11) . . ?
N12 Zn Cl 103.16(8) . . ?
N3 Ni N1 78.88(10) . . ?
N3 Ni N5 175.86(10) . . ?
N3 Ni N9 86.82(10) . . ?
N5 Ni N1 97.56(10) . . ?
N5 Ni N9 95.87(10) . . ?
N7 Ni N1 87.41(10) . . ?
N7 Ni N3 98.56(10) . . ?
N7 Ni N5 79.09(10) . . ?
N7 Ni N9 172.07(10) . . ?
N9 Ni N1 99.40(10) . . ?
N11 Ni N1 174.64(10) . . ?
N11 Ni N3 96.06(10) . . ?
N11 Ni N5 87.57(10) . . ?
N11 Ni N7 95.13(10) . . ?
N11 Ni N9 78.43(10) . . ?
C1 N1 Ni 129.1(2) . . ?
C1 N1 C4 117.3(3) . . ?
C4 N1 Ni 111.6(2) . . ?
C2 N2 C3 116.0(3) . . ?
C5 N3 Ni 116.3(2) . . ?
C5 N3 C6 117.0(3) . . ?
C6 N3 Ni 122.30(19) . . ?
C6 N4 Zn 122.5(2) . . ?
C6 N4 C11 118.5(3) . . ?
C11 N4 Zn 118.4(2) . . ?
C12 N5 Ni 128.3(2) . . ?
C12 N5 C15 117.4(3) . . ?
C15 N5 Ni 112.6(2) . . ?
C14 N6 C13 115.7(3) . . ?
C16 N7 Ni 117.1(2) . . ?
C16 N7 C17 118.5(3) . . ?
C17 N7 Ni 121.8(2) . . ?
C17 N8 Zn 123.0(2) . . ?
C22 N8 Zn 118.7(2) . . ?
C22 N8 C17 118.1(3) . . ?
C23 N9 Ni 129.5(2) . . ?
C23 N9 C26 117.1(3) . . ?
C26 N9 Ni 112.6(2) . . ?
C24 N10 C25 115.6(3) . . ?
C27 N11 Ni 117.0(2) . . ?
C27 N11 C28 117.8(3) . . ?
C28 N11 Ni 124.7(2) . . ?
C28 N12 Zn 120.9(2) . . ?
C28 N12 C33 118.7(3) . . ?
C33 N12 Zn 120.2(2) . . ?
N1 C1 H1 119.3 . . ?
N1 C1 C2 121.3(3) . . ?
C2 C1 H1 119.3 . . ?
N2 C2 C1 122.4(3) . . ?
N2 C2 H2 118.8 . . ?
C1 C2 H2 118.8 . . ?
N2 C3 H3 118.8 . . ?
N2 C3 C4 122.4(3) . . ?
C4 C3 H3 118.8 . . ?
N1 C4 C3 120.6(3) . . ?
N1 C4 C5 117.5(3) . . ?
C3 C4 C5 121.9(3) . . ?
O1 C5 N3 129.1(3) . . ?
O1 C5 C4 118.7(3) . . ?
N3 C5 C4 112.2(3) . . ?
N4 C6 N3 117.1(3) . . ?
N4 C6 C7 120.8(3) . . ?
C7 C6 N3 121.8(3) . . ?
C6 C7 H7 119.3 . . ?
C6 C7 C8 121.4(3) . . ?
C8 C7 H7 119.3 . . ?
C7 C8 C9 121.8(3) . . ?
C7 C8 C10 116.5(3) . . ?
C10 C8 C9 121.6(3) . . ?
C8 C9 H9A 109.5 . . ?
C8 C9 H9B 109.5 . . ?
C8 C9 H9C 109.5 . . ?
H9A C9 H9B 109.5 . . ?
H9A C9 H9C 109.5 . . ?
H9B C9 H9C 109.5 . . ?
C8 C10 H10 120.2 . . ?
C11 C10 C8 119.6(3) . . ?
C11 C10 H10 120.2 . . ?
N4 C11 C10 122.9(3) . . ?
N4 C11 H11 118.5 . . ?
C10 C11 H11 118.5 . . ?
N5 C12 H12 119.3 . . ?
N5 C12 C13 121.3(3) . . ?
C13 C12 H12 119.3 . . ?
N6 C13 C12 122.5(3) . . ?
N6 C13 H13 118.7 . . ?
C12 C13 H13 118.7 . . ?
N6 C14 H14 118.7 . . ?
N6 C14 C15 122.7(3) . . ?
C15 C14 H14 118.7 . . ?
N5 C15 C14 120.4(3) . . ?
N5 C15 C16 117.6(3) . . ?
C14 C15 C16 121.9(3) . . ?
O2 C16 N7 129.1(3) . . ?
O2 C16 C15 119.0(3) . . ?
N7 C16 C15 111.9(3) . . ?
N8 C17 N7 116.6(3) . . ?
N8 C17 C18 120.8(3) . . ?
C18 C17 N7 122.2(3) . . ?
C17 C18 H18 119.6 . . ?
C19 C18 C17 120.8(3) . . ?
C19 C18 H18 119.6 . . ?
C18 C19 C20 121.2(3) . . ?
C18 C19 C21 117.9(3) . . ?
C21 C19 C20 120.7(3) . . ?
C19 C20 H20A 109.5 . . ?
C19 C20 H20B 109.5 . . ?
C19 C20 H20C 109.5 . . ?
H20A C20 H20B 109.5 . . ?
H20A C20 H20C 109.5 . . ?
H20B C20 H20C 109.5 . . ?
C19 C21 H21 120.5 . . ?
C22 C21 C19 119.1(3) . . ?
C22 C21 H21 120.5 . . ?
N8 C22 C21 123.3(3) . . ?
N8 C22 H22 118.3 . . ?
C21 C22 H22 118.3 . . ?
N9 C23 H23 119.3 . . ?
N9 C23 C24 121.4(3) . . ?
C24 C23 H23 119.3 . . ?
N10 C24 C23 122.3(3) . . ?
N10 C24 H24 118.8 . . ?
C23 C24 H24 118.8 . . ?
N10 C25 H25 118.5 . . ?
N10 C25 C26 122.9(3) . . ?
C26 C25 H25 118.5 . . ?
N9 C26 C25 120.6(3) . . ?
N9 C26 C27 116.4(3) . . ?
C25 C26 C27 122.9(3) . . ?
O3 C27 N11 127.4(3) . . ?
O3 C27 C26 118.9(3) . . ?
N11 C27 C26 113.7(3) . . ?
N12 C28 N11 117.8(3) . . ?
N12 C28 C29 121.1(3) . . ?
C29 C28 N11 120.8(3) . . ?
C28 C29 H29 119.7 . . ?
C30 C29 C28 120.6(3) . . ?
C30 C29 H29 119.7 . . ?
C29 C30 C31 121.1(3) . . ?
C29 C30 C32 117.5(3) . . ?
C32 C30 C31 121.4(3) . . ?
C30 C31 H31A 109.5 . . ?
C30 C31 H31B 109.5 . . ?
C30 C31 H31C 109.5 . . ?
H31A C31 H31B 109.5 . . ?
H31A C31 H31C 109.5 . . ?
H31B C31 H31C 109.5 . . ?
C30 C32 H32 120.1 . . ?
C33 C32 C30 119.8(3) . . ?
C33 C32 H32 120.1 . . ?
N12 C33 C32 122.1(3) . . ?
N12 C33 H33 119.0 . . ?
C32 C33 H33 119.0 . . ?
H4A O4 H4B 104.5 . . ?

loop_
_geom_bond_atom_site_label_1
_geom_bond_atom_site_label_2
_geom_bond_distance
_geom_bond_site_symmetry_2
_geom_bond_publ_flag
Zn Cl 2.2677(10) . ?
Zn N4 2.025(3) . ?
Zn N8 2.016(3) . ?
Zn N12 2.027(3) . ?
Ni N1 2.115(3) . ?
Ni N3 2.079(3) . ?
Ni N5 2.092(3) . ?
Ni N7 2.064(3) . ?
Ni N9 2.102(3) . ?
Ni N11 2.064(3) . ?
O1 C5 1.240(4) . ?
O2 C16 1.234(4) . ?
O3 C27 1.255(4) . ?
N1 C1 1.333(4) . ?
N1 C4 1.347(4) . ?
N2 C2 1.334(4) . ?
N2 C3 1.344(4) . ?
N3 C5 1.331(4) . ?
N3 C6 1.400(4) . ?
N4 C6 1.340(4) . ?
N4 C11 1.354(4) . ?
N5 C12 1.335(4) . ?
N5 C15 1.335(4) . ?
N6 C13 1.337(5) . ?
N6 C14 1.332(4) . ?
N7 C16 1.341(4) . ?
N7 C17 1.392(4) . ?
N8 C17 1.354(4) . ?
N8 C22 1.353(4) . ?
N9 C23 1.329(4) . ?
N9 C26 1.355(4) . ?
N10 C24 1.339(4) . ?
N10 C25 1.341(4) . ?
N11 C27 1.324(4) . ?
N11 C28 1.401(4) . ?
N12 C28 1.345(4) . ?
N12 C33 1.352(4) . ?
C1 H1 0.9500 . ?
C1 C2 1.394(5) . ?
C2 H2 0.9500 . ?
C3 H3 0.9500 . ?
C3 C4 1.395(4) . ?
C4 C5 1.498(4) . ?
C6 C7 1.389(4) . ?
C7 H7 0.9500 . ?
C7 C8 1.392(5) . ?
C8 C9 1.492(5) . ?
C8 C10 1.397(5) . ?
C9 H9A 0.9800 . ?
C9 H9B 0.9800 . ?
C9 H9C 0.9800 . ?
C10 H10 0.9500 . ?
C10 C11 1.371(5) . ?
C11 H11 0.9500 . ?
C12 H12 0.9500 . ?
C12 C13 1.381(5) . ?
C13 H13 0.9500 . ?
C14 H14 0.9500 . ?
C14 C15 1.398(4) . ?
C15 C16 1.512(4) . ?
C17 C18 1.392(4) . ?
C18 H18 0.9500 . ?
C18 C19 1.380(4) . ?
C19 C20 1.504(5) . ?
C19 C21 1.391(5) . ?
C20 H20A 0.9800 . ?
C20 H20B 0.9800 . ?
C20 H20C 0.9800 . ?
C21 H21 0.9500 . ?
C21 C22 1.370(5) . ?
C22 H22 0.9500 . ?
C23 H23 0.9500 . ?
C23 C24 1.387(5) . ?
C24 H24 0.9500 . ?
C25 H25 0.9500 . ?
C25 C26 1.375(5) . ?
C26 C27 1.496(5) . ?
C28 C29 1.390(5) . ?
C29 H29 0.9500 . ?
C29 C30 1.382(5) . ?
C30 C31 1.511(5) . ?
C30 C32 1.390(5) . ?
C31 H31A 0.9800 . ?
C31 H31B 0.9800 . ?
C31 H31C 0.9800 . ?
C32 H32 0.9500 . ?
C32 C33 1.380(5) . ?
C33 H33 0.9500 . ?
O4 H4A 0.8700 . ?
O4 H4B 0.8700 . ?

loop_
_geom_torsion_atom_site_label_1
_geom_torsion_atom_site_label_2
_geom_torsion_atom_site_label_3
_geom_torsion_atom_site_label_4
_geom_torsion
_geom_torsion_site_symmetry_1
_geom_torsion_site_symmetry_2
_geom_torsion_site_symmetry_3
_geom_torsion_site_symmetry_4
_geom_torsion_publ_flag
Zn N4 C6 N3 -5.3(4) . . . . ?
Zn N4 C6 C7 168.2(2) . . . . ?
Zn N4 C11 C10 -167.6(3) . . . . ?
Zn N8 C17 N7 2.7(4) . . . . ?
Zn N8 C17 C18 175.7(2) . . . . ?
Zn N8 C22 C21 -174.4(3) . . . . ?
Zn N12 C28 N11 -2.6(4) . . . . ?
Zn N12 C28 C29 171.3(2) . . . . ?
Zn N12 C33 C32 -172.4(3) . . . . ?
Ni N1 C1 C2 -160.0(3) . . . . ?
Ni N1 C4 C3 163.5(2) . . . . ?
Ni N1 C4 C5 -16.2(3) . . . . ?
Ni N3 C5 O1 165.8(3) . . . . ?
Ni N3 C5 C4 -16.6(3) . . . . ?
Ni N3 C6 N4 74.3(3) . . . . ?
Ni N3 C6 C7 -99.1(3) . . . . ?
Ni N5 C12 C13 -163.7(2) . . . . ?
Ni N5 C15 C14 166.8(2) . . . . ?
Ni N5 C15 C16 -14.6(3) . . . . ?
Ni N7 C16 O2 177.4(3) . . . . ?
Ni N7 C16 C15 -4.0(3) . . . . ?
Ni N7 C17 N8 70.2(3) . . . . ?
Ni N7 C17 C18 -102.7(3) . . . . ?
Ni N9 C23 C24 -169.0(2) . . . . ?
Ni N9 C26 C25 169.1(2) . . . . ?
Ni N9 C26 C27 -12.5(3) . . . . ?
Ni N11 C27 O3 -174.5(3) . . . . ?
Ni N11 C27 C26 6.5(4) . . . . ?
Ni N11 C28 N12 72.6(4) . . . . ?
Ni N11 C28 C29 -101.3(3) . . . . ?
N1 C1 C2 N2 -0.7(5) . . . . ?
N1 C4 C5 O1 -160.0(3) . . . . ?
N1 C4 C5 N3 22.1(4) . . . . ?
N2 C3 C4 N1 -0.3(5) . . . . ?
N2 C3 C4 C5 179.3(3) . . . . ?
N3 C6 C7 C8 172.4(3) . . . . ?
N4 C6 C7 C8 -0.8(5) . . . . ?
N5 C12 C13 N6 0.1(5) . . . . ?
N5 C15 C16 O2 -168.7(3) . . . . ?
N5 C15 C16 N7 12.6(4) . . . . ?
N6 C14 C15 N5 -1.4(5) . . . . ?
N6 C14 C15 C16 -180.0(3) . . . . ?
N7 C17 C18 C19 170.4(3) . . . . ?
N8 C17 C18 C19 -2.2(5) . . . . ?
N9 C23 C24 N10 1.4(5) . . . . ?
N9 C26 C27 O3 -174.7(3) . . . . ?
N9 C26 C27 N11 4.3(4) . . . . ?
N10 C25 C26 N9 2.0(5) . . . . ?
N10 C25 C26 C27 -176.2(3) . . . . ?
N11 C28 C29 C30 174.5(3) . . . . ?
N12 C28 C29 C30 0.8(5) . . . . ?
C1 N1 C4 C3 -1.7(5) . . . . ?
C1 N1 C4 C5 178.7(3) . . . . ?
C2 N2 C3 C4 1.7(5) . . . . ?
C3 N2 C2 C1 -1.3(5) . . . . ?
C3 C4 C5 O1 20.4(5) . . . . ?
C3 C4 C5 N3 -157.5(3) . . . . ?
C4 N1 C1 C2 2.2(5) . . . . ?
C5 N3 C6 N4 -130.1(3) . . . . ?
C5 N3 C6 C7 56.5(4) . . . . ?
C6 N3 C5 O1 8.7(5) . . . . ?
C6 N3 C5 C4 -173.7(3) . . . . ?
C6 N4 C11 C10 4.2(5) . . . . ?
C6 C7 C8 C9 -174.0(3) . . . . ?
C6 C7 C8 C10 3.8(5) . . . . ?
C7 C8 C10 C11 -2.9(5) . . . . ?
C8 C10 C11 N4 -1.1(5) . . . . ?
C9 C8 C10 C11 174.9(3) . . . . ?
C11 N4 C6 N3 -176.7(3) . . . . ?
C11 N4 C6 C7 -3.2(4) . . . . ?
C12 N5 C15 C14 0.7(4) . . . . ?
C12 N5 C15 C16 179.3(3) . . . . ?
C13 N6 C14 C15 1.3(5) . . . . ?
C14 N6 C13 C12 -0.7(5) . . . . ?
C14 C15 C16 O2 10.0(5) . . . . ?
C14 C15 C16 N7 -168.8(3) . . . . ?
C15 N5 C12 C13 -0.1(5) . . . . ?
C16 N7 C17 N8 -128.4(3) . . . . ?
C16 N7 C17 C18 58.7(4) . . . . ?
C17 N7 C16 O2 15.2(5) . . . . ?
C17 N7 C16 C15 -166.2(3) . . . . ?
C17 N8 C22 C21 0.7(5) . . . . ?
C17 C18 C19 C20 -174.0(3) . . . . ?
C17 C18 C19 C21 2.0(5) . . . . ?
C18 C19 C21 C22 -0.6(5) . . . . ?
C19 C21 C22 N8 -0.8(5) . . . . ?
C20 C19 C21 C22 175.5(3) . . . . ?
C22 N8 C17 N7 -172.2(3) . . . . ?
C22 N8 C17 C18 0.8(4) . . . . ?
C23 N9 C26 C25 -2.0(4) . . . . ?
C23 N9 C26 C27 176.4(3) . . . . ?
C24 N10 C25 C26 -0.2(5) . . . . ?
C25 N10 C24 C23 -1.5(5) . . . . ?
C25 C26 C27 O3 3.6(5) . . . . ?
C25 C26 C27 N11 -177.4(3) . . . . ?
C26 N9 C23 C24 0.3(4) . . . . ?
C27 N11 C28 N12 -115.9(3) . . . . ?
C27 N11 C28 C29 70.2(4) . . . . ?
C28 N11 C27 O3 13.3(5) . . . . ?
C28 N11 C27 C26 -165.7(3) . . . . ?
C28 N12 C33 C32 2.1(5) . . . . ?
C28 C29 C30 C31 -177.3(3) . . . . ?
C28 C29 C30 C32 2.7(5) . . . . ?
C29 C30 C32 C33 -3.7(5) . . . . ?
C30 C32 C33 N12 1.4(5) . . . . ?
C31 C30 C32 C33 176.2(3) . . . . ?
C33 N12 C28 N11 -177.1(3) . . . . ?
C33 N12 C28 C29 -3.2(5) . . . . ?
